data_7206782
loop_
_publ_author_name
'Sun, Jian-Ke'
'Jin, Xu-Hui'
'Cai, Li-Xuan'
'Zhang, Jie'

_publ_section_title
;
 Supramolecular isomer-dependent photochromism and emission color tuning
 of bipyridinium salts
;
_journal_issue 44
_journal_name_full 'Journal of Materials Chemistry'
_journal_page_first 17667
_journal_paper_doi 10.1039/c1jm13791c
_journal_volume 21
_journal_year 2011
_chemical_formula_moiety 'C26 H25 B F4 N2 O6'
_chemical_formula_sum 'C26 H25 B F4 N2 O6'
_chemical_formula_weight 548.29
_chemical_name_systematic
;
?
;
_space_group_IT_number 14
_symmetry_cell_setting monoclinic
_symmetry_space_group_name_Hall '-P 2ybc'
_symmetry_space_group_name_H-M 'P 1 21/c 1'
_atom_sites_solution_hydrogens geom
_atom_sites_solution_primary direct
_atom_sites_solution_secondary difmap
_audit_creation_method SHELXL-97
_cell_angle_alpha 90.00
_cell_angle_beta 111.847(4)
_cell_angle_gamma 90.00
_cell_formula_units_Z 4
_cell_length_a 15.524(7)
_cell_length_b 11.032(4)
_cell_length_c 15.224(7)
_cell_measurement_reflns_used 5317
_cell_measurement_temperature 293(2)
_cell_measurement_theta_max 27.4719
_cell_measurement_theta_min 2.3227
_cell_volume 2420.0(18)
_computing_cell_refinement 'CrystalClear (Rigaku Inc., 2007)'
_computing_data_collection 'CrystalClear (Rigaku Inc., 2007)'
_computing_data_reduction 'CrystalClear (Rigaku Inc., 2007)'
_computing_structure_refinement 'SHELXL-97 (Sheldrick, 1997)'
_computing_structure_solution 'SHELXS-97 (Sheldrick, 1990)'
_diffrn_ambient_temperature 293(2)
_diffrn_measured_fraction_theta_full 0.987
_diffrn_measured_fraction_theta_max 0.987
_diffrn_measurement_device_type 'Saturn70 (4x4 bin mode)'
_diffrn_measurement_method CCD_Profile_fitting
_diffrn_radiation_monochromator graphite
_diffrn_radiation_source 'fine-focus sealed tube'
_diffrn_radiation_type MoK\a
_diffrn_radiation_wavelength 0.71073
_diffrn_reflns_av_R_equivalents 0.0819
_diffrn_reflns_av_sigmaI/netI 0.0865
_diffrn_reflns_limit_h_max 20
_diffrn_reflns_limit_h_min -19
_diffrn_reflns_limit_k_max 14
_diffrn_reflns_limit_k_min -10
_diffrn_reflns_limit_l_max 19
_diffrn_reflns_limit_l_min -19
_diffrn_reflns_number 18679
_diffrn_reflns_theta_full 27.50
_diffrn_reflns_theta_max 27.50
_diffrn_reflns_theta_min 2.44
_diffrn_standards_decay_% <1.0
_exptl_absorpt_coefficient_mu 0.126
_exptl_absorpt_correction_T_max 1.0000
_exptl_absorpt_correction_T_min 0.4871
_exptl_absorpt_correction_type multi-scan
_exptl_crystal_colour 'pale yellow'
_exptl_crystal_density_diffrn 1.505
_exptl_crystal_density_method 'not measured'
_exptl_crystal_description block
_exptl_crystal_F_000 1136
_exptl_crystal_size_max 0.20
_exptl_crystal_size_mid 0.15
_exptl_crystal_size_min 0.04
_refine_diff_density_max 0.433
_refine_diff_density_min -0.391
_refine_diff_density_rms 0.047
_refine_ls_extinction_method none
_refine_ls_goodness_of_fit_ref 1.021
_refine_ls_hydrogen_treatment mixed
_refine_ls_matrix_type full
_refine_ls_number_parameters 389
_refine_ls_number_reflns 5486
_refine_ls_number_restraints 366
_refine_ls_restrained_S_all 1.386
_refine_ls_R_factor_all 0.1056
_refine_ls_R_factor_gt 0.0607
_refine_ls_shift/su_max 0.000
_refine_ls_shift/su_mean 0.000
_refine_ls_structure_factor_coef Fsqd
_refine_ls_weighting_details 'calc w=1/[\s^2^(Fo^2^)+(0.0100P)^2^+1.3000P] where P=(Fo^2^+2Fc^2^)/3'
_refine_ls_weighting_scheme calc
_refine_ls_wR_factor_gt 0.1166
_refine_ls_wR_factor_ref 0.1262
_reflns_number_gt 2826
_reflns_number_total 5486
_reflns_threshold_expression >2sigma(I)
_cod_data_source_file c1jm13791c.txt
_cod_data_source_block A1
_cod_depositor_comments
;
The following automatic conversions were performed:

'_exptl_absorpt_correction_type' value 'Multi-scan' changed to
'multi-scan' according to
/home/saulius/struct/CIF-dictionaries/cif_core.dic dictionary named
'cif_core.dic' version 2.4.1 from 2010-06-29.

Automatic conversion script
Id: cif_fix_values 1715 2011-07-08 13:25:40Z adriana 
;
_cod_original_sg_symbol_H-M P2(1)/c
_cod_database_code 7206782

loop_
_symmetry_equiv_pos_as_xyz
'x, y, z'
'-x, y+1/2, -z+1/2'
'-x, -y, -z'
'x, -y-1/2, z-1/2'

loop_
_atom_site_label
_atom_site_type_symbol
_atom_site_fract_x
_atom_site_fract_y
_atom_site_fract_z
_atom_site_U_iso_or_equiv
_atom_site_adp_type
_atom_site_occupancy
_atom_site_symmetry_multiplicity
_atom_site_calc_flag
_atom_site_refinement_flags
_atom_site_disorder_assembly
_atom_site_disorder_group
C1 C 0.3921(2) -0.3607(3) 0.3334(3) 0.0412(8) Uani 1 1 d . . .
C2 C 0.3945(2) -0.2564(3) 0.3968(2) 0.0373(8) Uani 1 1 d . . .
C3 C 0.4431(2) -0.2586(3) 0.4931(2) 0.0428(8) Uani 1 1 d . . .
H3 H 0.4780 -0.3265 0.5210 0.051 Uiso 1 1 calc R . .
C4 C 0.4403(2) -0.1600(3) 0.5491(2) 0.0447(9) Uani 1 1 d . . .
H4 H 0.4730 -0.1632 0.6141 0.054 Uiso 1 1 calc R . .
C5 C 0.3897(2) -0.0574(3) 0.5094(2) 0.0399(8) Uani 1 1 d . . .
C6 C 0.3437(4) -0.0558(4) 0.4133(3) 0.0871(17) Uani 1 1 d . . .
H6 H 0.3098 0.0126 0.3849 0.104 Uiso 1 1 calc R . .
C7 C 0.3463(3) -0.1526(4) 0.3577(3) 0.0816(16) Uani 1 1 d . . .
H7 H 0.3150 -0.1480 0.2925 0.098 Uiso 1 1 calc R . .
C8 C 0.3897(2) 0.0508(3) 0.5699(3) 0.0468(9) Uani 1 1 d . . .
H8A H 0.4178 0.0283 0.6361 0.056 Uiso 1 1 calc R . .
H8B H 0.4269 0.1148 0.5583 0.056 Uiso 1 1 calc R . .
C9 C 0.2444(2) 0.0512(3) 0.5972(2) 0.0400(8) Uani 1 1 d . . .
H9 H 0.2701 -0.0097 0.6414 0.048 Uiso 1 1 calc R . .
C10 C 0.1561(2) 0.0926(3) 0.5815(2) 0.0411(8) Uani 1 1 d . . .
H10 H 0.1232 0.0621 0.6167 0.049 Uiso 1 1 calc R . .
C11 C 0.1167(2) 0.1801(3) 0.5126(2) 0.0381(8) Uani 1 1 d . . .
C12 C 0.1684(2) 0.2254(3) 0.4639(3) 0.0488(9) Uani 1 1 d . . .
H12 H 0.1432 0.2837 0.4171 0.059 Uiso 1 1 calc R . .
C13 C 0.2571(2) 0.1844(3) 0.4844(3) 0.0484(9) Uani 1 1 d . . .
H13 H 0.2928 0.2170 0.4528 0.058 Uiso 1 1 calc R . .
C14 C 0.0200(2) 0.2241(3) 0.4941(2) 0.0394(8) Uani 1 1 d . . .
C15 C -0.0023(2) 0.2788(3) 0.5634(3) 0.0538(10) Uani 1 1 d . . .
H15 H 0.0429 0.2889 0.6236 0.065 Uiso 1 1 calc R . .
C16 C -0.0914(3) 0.3189(3) 0.5448(3) 0.0545(10) Uani 1 1 d . . .
H16 H -0.1057 0.3584 0.5916 0.065 Uiso 1 1 calc R . .
C17 C -0.1380(2) 0.2465(3) 0.3905(3) 0.0526(10) Uani 1 1 d . . .
H17 H -0.1852 0.2338 0.3320 0.063 Uiso 1 1 calc R . .
C18 C -0.0490(2) 0.2089(3) 0.4052(3) 0.0508(9) Uani 1 1 d . . .
H18 H -0.0354 0.1738 0.3563 0.061 Uiso 1 1 calc R . .
C19 C -0.2527(2) 0.3483(3) 0.4395(3) 0.0526(10) Uani 1 1 d . . .
H19A H -0.2618 0.3577 0.4988 0.063 Uiso 1 1 calc R . .
H19B H -0.2976 0.2894 0.4016 0.063 Uiso 1 1 calc R . .
C20 C -0.2707(2) 0.4687(3) 0.3879(3) 0.0415(8) Uani 1 1 d . . .
C21 C -0.3531(2) 0.5283(3) 0.3759(3) 0.0526(10) Uani 1 1 d . . .
H21 H -0.3923 0.4975 0.4041 0.063 Uiso 1 1 calc R . .
C22 C -0.3776(2) 0.6329(3) 0.3222(3) 0.0479(9) Uani 1 1 d . . .
H22 H -0.4331 0.6715 0.3148 0.057 Uiso 1 1 calc R . .
C23 C -0.3210(2) 0.6806(3) 0.2795(2) 0.0375(8) Uani 1 1 d . . .
C24 C -0.2377(2) 0.6225(3) 0.2930(2) 0.0425(8) Uani 1 1 d . . .
H24 H -0.1985 0.6534 0.2649 0.051 Uiso 1 1 calc R . .
C25 C -0.2126(2) 0.5190(3) 0.3478(3) 0.0455(9) Uani 1 1 d . . .
H25 H -0.1556 0.4827 0.3578 0.055 Uiso 1 1 calc R . .
C26 C -0.3469(2) 0.7927(3) 0.2171(2) 0.0395(8) Uani 1 1 d . . .
N1 N 0.29289(17) 0.0977(2) 0.54969(19) 0.0377(6) Uani 1 1 d . . .
N2 N -0.15708(18) 0.3010(2) 0.4594(2) 0.0433(7) Uani 1 1 d . . .
O1 O 0.43339(17) -0.4568(2) 0.37743(19) 0.0512(7) Uani 1 1 d D . .
H1 H 0.423(3) -0.514(3) 0.339(2) 0.077 Uiso 1 1 d D . .
O1W O 0.2031(3) 0.5273(4) 0.3408(5) 0.144(2) Uani 1 1 d D . .
H1A H 0.238(5) 0.473(6) 0.335(6) 0.216 Uiso 1 1 d D . .
H1B H 0.157(6) 0.474(8) 0.323(6) 0.216 Uiso 1 1 d . . .
O2 O 0.35428(19) -0.3528(2) 0.24745(18) 0.0599(7) Uani 1 1 d . . .
O3 O -0.41341(15) 0.8568(2) 0.22220(17) 0.0462(6) Uani 1 1 d . . .
O4 O -0.3024(2) 0.8165(2) 0.1676(2) 0.0633(8) Uani 1 1 d . . .
B1 B 0.0391(4) 0.9476(5) 0.2777(4) 0.0916(19) Uani 1 1 d DU . .
F1 F -0.0320(6) 0.9455(8) 0.3016(7) 0.118(4) Uani 0.437(7) 1 d PDU A 1
F1B F 0.0512(6) 0.9646(5) 0.3759(4) 0.133(3) Uani 0.563(7) 1 d PDU A 2
F2 F 0.0790(8) 1.0610(8) 0.2893(8) 0.146(5) Uani 0.437(7) 1 d PDU A 1
F2B F 0.0402(6) 1.0507(7) 0.2406(6) 0.137(4) Uani 0.563(7) 1 d PDU A 2
F3 F 0.1011(8) 0.8631(12) 0.3071(9) 0.183(7) Uani 0.437(7) 1 d PDU A 1
F3B F 0.1072(5) 0.8699(7) 0.2805(7) 0.118(3) Uani 0.563(7) 1 d PDU A 2
F4 F 0.0031(5) 0.9448(8) 0.1732(5) 0.125(4) Uani 0.437(7) 1 d PDU A 1
F4B F -0.0413(4) 0.8810(6) 0.2454(5) 0.130(3) Uani 0.563(7) 1 d PDU A 2

loop_
_atom_site_aniso_label
_atom_site_aniso_U_11
_atom_site_aniso_U_22
_atom_site_aniso_U_33
_atom_site_aniso_U_23
_atom_site_aniso_U_13
_atom_site_aniso_U_12
C1 0.0336(17) 0.042(2) 0.043(2) -0.0041(16) 0.0084(16) -0.0038(15)
C2 0.0339(16) 0.0381(19) 0.036(2) -0.0039(14) 0.0082(15) -0.0005(14)
C3 0.0421(19) 0.039(2) 0.043(2) 0.0019(15) 0.0102(17) 0.0056(15)
C4 0.0418(19) 0.053(2) 0.0304(19) -0.0034(15) 0.0034(15) 0.0039(16)
C5 0.0350(17) 0.043(2) 0.039(2) -0.0065(15) 0.0108(16) 0.0013(14)
C6 0.115(4) 0.068(3) 0.043(3) -0.009(2) -0.010(3) 0.051(3)
C7 0.106(4) 0.068(3) 0.036(2) -0.013(2) -0.013(2) 0.039(3)
C8 0.0341(18) 0.054(2) 0.049(2) -0.0126(17) 0.0126(17) 0.0019(15)
C9 0.0392(18) 0.0378(19) 0.040(2) 0.0046(15) 0.0111(16) 0.0018(14)
C10 0.0388(18) 0.0422(19) 0.044(2) 0.0067(15) 0.0168(16) 0.0013(15)
C11 0.0404(18) 0.0358(18) 0.037(2) -0.0005(14) 0.0132(15) 0.0043(14)
C12 0.055(2) 0.045(2) 0.048(2) 0.0131(17) 0.0206(19) 0.0095(17)
C13 0.054(2) 0.048(2) 0.053(2) 0.0080(17) 0.0300(19) 0.0034(17)
C14 0.0391(18) 0.0348(19) 0.041(2) 0.0046(14) 0.0116(16) 0.0046(14)
C15 0.038(2) 0.070(3) 0.045(2) -0.0097(19) 0.0065(17) 0.0076(17)
C16 0.047(2) 0.063(3) 0.053(3) -0.0060(19) 0.0172(19) 0.0081(18)
C17 0.043(2) 0.050(2) 0.051(3) -0.0010(18) 0.0011(18) 0.0068(17)
C18 0.051(2) 0.051(2) 0.045(2) -0.0035(17) 0.0112(18) 0.0100(17)
C19 0.0323(18) 0.049(2) 0.074(3) 0.0140(19) 0.0170(18) 0.0059(15)
C20 0.0325(17) 0.0380(19) 0.052(2) 0.0036(15) 0.0126(16) 0.0022(14)
C21 0.0385(19) 0.050(2) 0.075(3) 0.0176(19) 0.027(2) 0.0046(16)
C22 0.0346(18) 0.046(2) 0.065(3) 0.0114(18) 0.0203(18) 0.0081(15)
C23 0.0345(17) 0.0350(18) 0.040(2) -0.0030(14) 0.0103(15) -0.0017(13)
C24 0.0375(18) 0.039(2) 0.053(2) -0.0004(16) 0.0189(17) -0.0044(14)
C25 0.0317(18) 0.042(2) 0.061(3) 0.0041(17) 0.0153(17) 0.0041(14)
C26 0.0454(19) 0.0341(18) 0.036(2) -0.0056(14) 0.0120(16) -0.0043(15)
N1 0.0363(15) 0.0382(16) 0.0391(17) -0.0032(12) 0.0145(13) 0.0014(12)
N2 0.0350(15) 0.0392(16) 0.052(2) 0.0068(14) 0.0122(14) 0.0061(12)
O1 0.0511(15) 0.0411(15) 0.0495(17) -0.0090(11) 0.0051(13) 0.0038(12)
O1W 0.111(3) 0.103(3) 0.241(6) -0.062(4) 0.092(4) -0.005(2)
O2 0.0765(18) 0.0517(16) 0.0379(16) -0.0095(12) 0.0054(14) 0.0059(13)
O3 0.0459(14) 0.0404(14) 0.0519(16) 0.0073(11) 0.0177(12) 0.0061(11)
O4 0.0829(19) 0.0554(17) 0.070(2) 0.0151(14) 0.0492(17) 0.0138(14)
B1 0.089(4) 0.086(5) 0.115(6) -0.011(4) 0.056(4) 0.000(4)
F1 0.119(6) 0.148(7) 0.139(8) 0.005(6) 0.109(6) -0.002(5)
F1B 0.224(8) 0.084(4) 0.103(5) -0.028(3) 0.076(5) -0.031(4)
F2 0.146(8) 0.154(8) 0.157(9) -0.063(7) 0.081(7) -0.057(6)
F2B 0.129(6) 0.139(7) 0.145(8) 0.080(6) 0.052(5) 0.005(5)
F3 0.172(10) 0.222(12) 0.197(11) 0.077(8) 0.117(8) 0.056(8)
F3B 0.121(5) 0.137(6) 0.123(6) 0.003(4) 0.076(5) 0.049(4)
F4 0.116(6) 0.131(7) 0.133(7) -0.034(5) 0.050(5) 0.002(5)
F4B 0.105(5) 0.148(6) 0.118(6) -0.009(4) 0.020(4) -0.031(4)

loop_
_atom_type_symbol
_atom_type_description
_atom_type_scat_dispersion_real
_atom_type_scat_dispersion_imag
_atom_type_scat_source
C C 0.0033 0.0016 'International Tables Vol C Tables 4.2.6.8 and 6.1.1.4'
H H 0.0000 0.0000 'International Tables Vol C Tables 4.2.6.8 and 6.1.1.4'
B B 0.0013 0.0007 'International Tables Vol C Tables 4.2.6.8 and 6.1.1.4'
F F 0.0171 0.0103 'International Tables Vol C Tables 4.2.6.8 and 6.1.1.4'
N N 0.0061 0.0033 'International Tables Vol C Tables 4.2.6.8 and 6.1.1.4'
O O 0.0106 0.0060 'International Tables Vol C Tables 4.2.6.8 and 6.1.1.4'

loop_
_geom_angle_atom_site_label_1
_geom_angle_atom_site_label_2
_geom_angle_atom_site_label_3
_geom_angle
O2 C1 O1 124.3(3)
O2 C1 C2 121.6(3)
O1 C1 C2 114.1(3)
C7 C2 C3 117.9(3)
C7 C2 C1 118.9(3)
C3 C2 C1 123.2(3)
C2 C3 C4 120.6(3)
C2 C3 H3 119.7
C4 C3 H3 119.7
C5 C4 C3 121.0(3)
C5 C4 H4 119.5
C3 C4 H4 119.5
C6 C5 C4 117.6(3)
C6 C5 C8 121.6(3)
C4 C5 C8 120.7(3)
C5 C6 C7 121.7(4)
C5 C6 H6 119.1
C7 C6 H6 119.1
C6 C7 C2 121.1(4)
C6 C7 H7 119.4
C2 C7 H7 119.4
N1 C8 C5 111.9(3)
N1 C8 H8A 109.2
C5 C8 H8A 109.2
N1 C8 H8B 109.2
C5 C8 H8B 109.2
H8A C8 H8B 107.9
N1 C9 C10 120.5(3)
N1 C9 H9 119.7
C10 C9 H9 119.7
C9 C10 C11 119.4(3)
C9 C10 H10 120.3
C11 C10 H10 120.3
C12 C11 C10 118.6(3)
C12 C11 C14 121.7(3)
C10 C11 C14 119.7(3)
C13 C12 C11 119.7(3)
C13 C12 H12 120.1
C11 C12 H12 120.1
N1 C13 C12 120.5(3)
N1 C13 H13 119.7
C12 C13 H13 119.7
C15 C14 C18 118.7(3)
C15 C14 C11 121.4(3)
C18 C14 C11 119.9(3)
C14 C15 C16 120.4(4)
C14 C15 H15 119.8
C16 C15 H15 119.8
N2 C16 C15 119.8(4)
N2 C16 H16 120.1
C15 C16 H16 120.1
N2 C17 C18 120.7(3)
N2 C17 H17 119.6
C18 C17 H17 119.6
C17 C18 C14 119.0(4)
C17 C18 H18 120.5
C14 C18 H18 120.5
N2 C19 C20 112.8(3)
N2 C19 H19A 109.0
C20 C19 H19A 109.0
N2 C19 H19B 109.0
C20 C19 H19B 109.0
H19A C19 H19B 107.8
C25 C20 C21 118.2(3)
C25 C20 C19 123.9(3)
C21 C20 C19 117.8(3)
C22 C21 C20 120.7(3)
C22 C21 H21 119.7
C20 C21 H21 119.7
C23 C22 C21 121.0(3)
C23 C22 H22 119.5
C21 C22 H22 119.5
C22 C23 C24 118.4(3)
C22 C23 C26 122.6(3)
C24 C23 C26 118.9(3)
C25 C24 C23 120.6(3)
C25 C24 H24 119.7
C23 C24 H24 119.7
C20 C25 C24 121.0(3)
C20 C25 H25 119.5
C24 C25 H25 119.5
O4 C26 O3 124.9(3)
O4 C26 C23 118.7(3)
O3 C26 C23 116.4(3)
C9 N1 C13 121.1(3)
C9 N1 C8 118.8(3)
C13 N1 C8 120.1(3)
C17 N2 C16 121.3(3)
C17 N2 C19 119.5(3)
C16 N2 C19 119.1(3)
C1 O1 H1 109(3)
H1A O1W H1B 89(7)
F2B B1 F1 107.3(7)
F2B B1 F3 131.7(9)
F1 B1 F3 119.8(7)
F2B B1 F3B 116.2(6)
F1 B1 F3B 136.5(7)
F3 B1 F3B 19.6(8)
F2B B1 F4B 118.7(6)
F1 B1 F4B 47.9(4)
F3 B1 F4B 101.5(9)
F3B B1 F4B 105.6(6)
F2B B1 F2 33.5(5)
F1 B1 F2 111.9(6)
F3 B1 F2 111.6(7)
F3B B1 F2 105.3(8)
F4B B1 F2 146.9(7)
F2B B1 F1B 109.0(6)
F1 B1 F1B 60.4(5)
F3 B1 F1B 86.7(7)
F3B B1 F1B 104.5(6)
F4B B1 F1B 101.0(5)
F2 B1 F1B 82.6(6)
F2B B1 F4 66.6(6)
F1 B1 F4 106.5(6)
F3 B1 F4 106.9(7)
F3B B1 F4 89.9(6)
F4B B1 F4 71.0(5)
F2 B1 F4 97.4(6)
F1B B1 F4 165.2(6)

loop_
_geom_bond_atom_site_label_1
_geom_bond_atom_site_label_2
_geom_bond_distance
C1 O2 1.221(4)
C1 O1 1.290(4)
C1 C2 1.494(5)
C2 C7 1.376(5)
C2 C3 1.377(4)
C3 C4 1.391(5)
C3 H3 0.9300
C4 C5 1.382(4)
C4 H4 0.9300
C5 C6 1.369(5)
C5 C8 1.508(4)
C6 C7 1.373(5)
C6 H6 0.9300
C7 H7 0.9300
C8 N1 1.508(4)
C8 H8A 0.9700
C8 H8B 0.9700
C9 N1 1.325(4)
C9 C10 1.379(4)
C9 H9 0.9300
C10 C11 1.389(4)
C10 H10 0.9300
C11 C12 1.374(5)
C11 C14 1.500(4)
C12 C13 1.371(5)
C12 H12 0.9300
C13 N1 1.342(4)
C13 H13 0.9300
C14 C15 1.368(5)
C14 C18 1.390(5)
C15 C16 1.377(5)
C15 H15 0.9300
C16 N2 1.335(4)
C16 H16 0.9300
C17 N2 1.334(4)
C17 C18 1.379(5)
C17 H17 0.9300
C18 H18 0.9300
C19 N2 1.494(4)
C19 C20 1.515(5)
C19 H19A 0.9700
C19 H19B 0.9700
C20 C25 1.381(5)
C20 C21 1.389(4)
C21 C22 1.383(5)
C21 H21 0.9300
C22 C23 1.377(4)
C22 H22 0.9300
C23 C24 1.388(4)
C23 C26 1.520(4)
C24 C25 1.381(5)
C24 H24 0.9300
C25 H25 0.9300
C26 O4 1.225(4)
C26 O3 1.277(4)
O1 H1 0.834(13)
O1W H1A 0.825(14)
O1W H1B 0.89(8)
B1 F2B 1.274(7)
B1 F1 1.284(6)
B1 F3 1.295(7)
B1 F3B 1.349(6)
B1 F4B 1.373(6)
B1 F2 1.377(7)
B1 F1B 1.447(7)
B1 F4 1.478(7)

loop_
_geom_hbond_atom_site_label_D
_geom_hbond_atom_site_label_H
_geom_hbond_atom_site_label_A
_geom_hbond_distance_DH
_geom_hbond_distance_HA
_geom_hbond_distance_DA
_geom_hbond_angle_DHA
_geom_hbond_site_symmetry_A
O1 H1 O3 0.834(13) 1.679(16) 2.505(3) 170(4) 2_535
O1W H1A O4 0.825(14) 2.01(3) 2.819(5) 166(9) 2_545
O1W H1B F4B 0.89(8) 1.99(8) 2.860(9) 165(9) 2_545
O1W H1B F1 0.89(8) 2.17(9) 2.879(11) 136(8) 2_545
O1W H1B F4 0.89(8) 2.52(9) 3.258(9) 141(7) 2_545

loop_
_geom_torsion_atom_site_label_1
_geom_torsion_atom_site_label_2
_geom_torsion_atom_site_label_3
_geom_torsion_atom_site_label_4
_geom_torsion
O2 C1 C2 C7 5.3(5)
O1 C1 C2 C7 -175.0(4)
O2 C1 C2 C3 -174.4(3)
O1 C1 C2 C3 5.4(5)
C7 C2 C3 C4 2.3(5)
C1 C2 C3 C4 -178.0(3)
C2 C3 C4 C5 -0.6(5)
C3 C4 C5 C6 -0.9(6)
C3 C4 C5 C8 -177.9(3)
C4 C5 C6 C7 0.7(7)
C8 C5 C6 C7 177.7(4)
C5 C6 C7 C2 1.0(9)
C3 C2 C7 C6 -2.5(7)
C1 C2 C7 C6 177.8(4)
C6 C5 C8 N1 50.5(5)
C4 C5 C8 N1 -132.6(3)
N1 C9 C10 C11 2.6(5)
C9 C10 C11 C12 -1.8(5)
C9 C10 C11 C14 179.1(3)
C10 C11 C12 C13 -0.4(5)
C14 C11 C12 C13 178.6(3)
C11 C12 C13 N1 2.1(6)
C12 C11 C14 C15 -118.8(4)
C10 C11 C14 C15 60.3(5)
C12 C11 C14 C18 61.7(5)
C10 C11 C14 C18 -119.2(4)
C18 C14 C15 C16 -0.7(6)
C11 C14 C15 C16 179.8(3)
C14 C15 C16 N2 2.1(6)
N2 C17 C18 C14 2.5(6)
C15 C14 C18 C17 -1.6(5)
C11 C14 C18 C17 178.0(3)
N2 C19 C20 C25 11.4(5)
N2 C19 C20 C21 -172.4(3)
C25 C20 C21 C22 2.2(6)
C19 C20 C21 C22 -174.2(4)
C20 C21 C22 C23 -0.1(6)
C21 C22 C23 C24 -1.1(5)
C21 C22 C23 C26 177.8(3)
C22 C23 C24 C25 0.1(5)
C26 C23 C24 C25 -178.8(3)
C21 C20 C25 C24 -3.2(5)
C19 C20 C25 C24 172.9(3)
C23 C24 C25 C20 2.1(5)
C22 C23 C26 O4 -166.4(3)
C24 C23 C26 O4 12.5(5)
C22 C23 C26 O3 15.0(5)
C24 C23 C26 O3 -166.1(3)
C10 C9 N1 C13 -1.0(5)
C10 C9 N1 C8 179.3(3)
C12 C13 N1 C9 -1.3(5)
C12 C13 N1 C8 178.4(3)
C5 C8 N1 C9 88.4(4)
C5 C8 N1 C13 -91.3(4)
C18 C17 N2 C16 -1.2(5)
C18 C17 N2 C19 175.9(3)
C15 C16 N2 C17 -1.2(6)
C15 C16 N2 C19 -178.3(3)
C20 C19 N2 C17 -79.1(4)
C20 C19 N2 C16 98.0(4)
